data_4338028
loop_
_publ_author_name
'Xu, Zhouqing'
'Meng, Wei'
'Li, Huijun'
'Hou, Hongwei'
'Fan, Yaoting'

_publ_section_title
;
 Guest Molecule Release Triggers Changes in the Catalytic and Magnetic
 Properties of a Fe(II)-Based 3D Metal-Organic Framework.
;
_journal_issue 7
_journal_name_full 'Inorganic chemistry'
_journal_page_first 3260
_journal_paper_doi 10.1021/ic500004s
_journal_volume 53
_journal_year 2014
_chemical_formula_moiety 'C18 H14 Fe2 N14 O2, H2O'
_chemical_formula_sum 'C18 H16 Fe2 N14 O3'
_chemical_formula_weight 588.15
_chemical_name_systematic
;

 ?

;
_space_group_IT_number 60
_symmetry_cell_setting orthorhombic
_symmetry_space_group_name_Hall '-P 2n 2ab'
_symmetry_space_group_name_H-M 'P b c n'
_atom_sites_solution_hydrogens geom
_atom_sites_solution_primary direct
_atom_sites_solution_secondary difmap
_audit_creation_method SHELXL-97
_cell_angle_alpha 90.00
_cell_angle_beta 90.00
_cell_angle_gamma 90.00
_cell_formula_units_Z 8
_cell_length_a 22.696(5)
_cell_length_b 12.696(3)
_cell_length_c 16.126(3)
_cell_measurement_reflns_used 10499
_cell_measurement_temperature 293(2)
_cell_measurement_theta_max 27.8924
_cell_measurement_theta_min 1.5490
_cell_volume 4646.7(17)
_computing_cell_refinement 'Bruker XSCANS'
_computing_data_collection 'Bruker XSCANS'
_computing_data_reduction 'Bruker SHELXTL'
_computing_molecular_graphics 'Bruker SHELXTL'
_computing_publication_material 'Bruker SHELXTL'
_computing_structure_refinement 'SHELXL-97 (Sheldrick, 1997)'
_computing_structure_solution 'SHELXS-97 (Sheldrick, 1990)'
_diffrn_ambient_temperature 293(2)
_diffrn_measured_fraction_theta_full 0.999
_diffrn_measured_fraction_theta_max 0.999
_diffrn_measurement_device_type 'Bruker SMART APEX CCD'
_diffrn_measurement_method '\w scans'
_diffrn_radiation_monochromator graphite
_diffrn_radiation_source 'fine-focus sealed tube'
_diffrn_radiation_type MoK\a
_diffrn_radiation_wavelength 0.71073
_diffrn_reflns_av_R_equivalents 0.0481
_diffrn_reflns_av_sigmaI/netI 0.0366
_diffrn_reflns_limit_h_max 25
_diffrn_reflns_limit_h_min -26
_diffrn_reflns_limit_k_max 12
_diffrn_reflns_limit_k_min -15
_diffrn_reflns_limit_l_max 19
_diffrn_reflns_limit_l_min -14
_diffrn_reflns_number 20124
_diffrn_reflns_theta_full 25.00
_diffrn_reflns_theta_max 25.00
_diffrn_reflns_theta_min 1.79
_exptl_absorpt_coefficient_mu 1.303
_exptl_absorpt_correction_T_max 0.7806
_exptl_absorpt_correction_T_min 0.6237
_exptl_absorpt_correction_type multi-scan
_exptl_absorpt_process_details 'SADABS (Bruker, 2008)'
_exptl_crystal_colour brown
_exptl_crystal_density_diffrn 1.681
_exptl_crystal_density_method 'not measured'
_exptl_crystal_description block
_exptl_crystal_F_000 2384
_exptl_crystal_size_max 0.40
_exptl_crystal_size_mid 0.20
_exptl_crystal_size_min 0.20
_refine_diff_density_max 0.680
_refine_diff_density_min -0.542
_refine_diff_density_rms 0.075
_refine_ls_extinction_method none
_refine_ls_goodness_of_fit_ref 1.186
_refine_ls_hydrogen_treatment constr
_refine_ls_matrix_type full
_refine_ls_number_parameters 334
_refine_ls_number_reflns 4096
_refine_ls_number_restraints 1
_refine_ls_restrained_S_all 1.202
_refine_ls_R_factor_all 0.0716
_refine_ls_R_factor_gt 0.0635
_refine_ls_shift/su_max 0.001
_refine_ls_shift/su_mean 0.000
_refine_ls_structure_factor_coef Fsqd
_refine_ls_weighting_details 'calc w=1/[\s^2^(Fo^2^)+(0.0504P)^2^+10.1720P] where P=(Fo^2^+2Fc^2^)/3'
_refine_ls_weighting_scheme calc
_refine_ls_wR_factor_gt 0.1384
_refine_ls_wR_factor_ref 0.1432
_reflns_number_gt 3709
_reflns_number_total 4096
_reflns_threshold_expression >2sigma(I)
_cod_data_source_file ic500004s_si_002.cif
_cod_data_source_block Complex_2
_cod_depositor_comments
;
The following automatic conversions were performed:

'_symmetry_cell_setting' value 'Orthorhombic' changed to
'orthorhombic' according to
/usr/data/users/saulius/automatic-downloads/rss-feeds/ACS/lib/dictionaries/cif_core.dic
dictionary named 'cif_core.dic' version 2.4.2 from
2011-04-26.

'_exptl_absorpt_correction_type' value 'Multi-scan'
changed to 'multi-scan' according to
/usr/data/users/saulius/automatic-downloads/rss-feeds/ACS/lib/dictionaries/cif_core.dic
dictionary named 'cif_core.dic' version 2.4.2 from
2011-04-26.

'_refine_ls_hydrogen_treatment' value 'CONSTR' changed
to 'constr' according to
/usr/data/users/saulius/automatic-downloads/rss-feeds/ACS/lib/dictionaries/cif_core.dic
dictionary named 'cif_core.dic' version 2.4.2 from 2011-04-26.

Automatic conversion script
Id: cif_fix_values 2281 2013-09-26 08:29:07Z andrius 

 Adding full bibliography for 4338027--4338028.cif.
;
_cod_original_cell_volume 4646.7(16)
_cod_original_sg_symbol_H-M Pbcn
_cod_database_code 4338028

loop_
_symmetry_equiv_pos_as_xyz
'x, y, z'
'-x+1/2, -y+1/2, z+1/2'
'-x, y, -z+1/2'
'x+1/2, -y+1/2, -z'
'-x, -y, -z'
'x-1/2, y-1/2, -z-1/2'
'x, -y, z-1/2'
'-x-1/2, y-1/2, z'

loop_
_atom_site_label
_atom_site_type_symbol
_atom_site_fract_x
_atom_site_fract_y
_atom_site_fract_z
_atom_site_U_iso_or_equiv
_atom_site_adp_type
_atom_site_occupancy
_atom_site_symmetry_multiplicity
_atom_site_calc_flag
_atom_site_refinement_flags
Fe1 Fe 0.51943(3) 0.28810(5) 0.11867(4) 0.0277(2) Uani 1 1 d .
Fe2 Fe 0.26257(3) 0.39882(5) 0.00069(5) 0.0301(2) Uani 1 1 d .
O1 O 0.55188(14) 0.4283(3) 0.0520(2) 0.0446(9) Uani 1 1 d .
H1A H 0.5892 0.4273 0.0557 0.067 Uiso 1 1 d R
H1B H 0.5379 0.4426 0.0044 0.067 Uiso 1 1 d RD
O2 O 0.24227(15) 0.4040(3) 0.1253(2) 0.0463(10) Uani 1 1 d .
H2A H 0.2284 0.4643 0.1373 0.069 Uiso 1 1 d R
H2B H 0.2733 0.3929 0.1535 0.069 Uiso 1 1 d R
O3 O 0.5312(3) 0.4004(6) 0.8624(5) 0.159(4) Uani 1 1 d .
H3A H 0.5174 0.4195 0.8158 0.239 Uiso 1 1 d R
H3B H 0.5102 0.3509 0.8820 0.239 Uiso 1 1 d R
N1 N 0.48926(17) 0.1172(3) 0.1367(3) 0.0355(10) Uani 1 1 d .
N2 N 0.58974(16) 0.1923(3) 0.0666(2) 0.0291(9) Uani 1 1 d .
N3 N 0.62908(17) 0.0291(3) 0.0567(3) 0.0358(10) Uani 1 1 d .
N4 N 0.67057(17) 0.1011(3) 0.0329(3) 0.0331(10) Uani 1 1 d .
N5 N 0.74072(16) 0.2664(3) 0.0034(3) 0.0302(9) Uani 1 1 d .
N6 N 0.67150(16) 0.3887(3) 0.0249(2) 0.0295(9) Uani 1 1 d .
N7 N 0.72427(17) 0.4381(3) 0.0080(2) 0.0292(9) Uani 1 1 d .
N8 N 0.29181(19) 0.3780(3) -0.1324(3) 0.0384(10) Uani 1 1 d .
N9 N 0.35317(16) 0.3587(3) 0.0088(2) 0.0271(9) Uani 1 1 d .
N10 N 0.43641(18) 0.3071(3) -0.0552(2) 0.0354(10) Uani 1 1 d .
N11 N 0.44659(17) 0.3093(3) 0.0285(2) 0.0328(9) Uani 1 1 d .
N12 N 0.34720(18) 0.3674(4) 0.2008(3) 0.0515(14) Uani 1 1 d .
N13 N 0.44324(17) 0.3314(3) 0.1959(2) 0.0313(9) Uani 1 1 d .
N14 N 0.42743(17) 0.3367(4) 0.2781(2) 0.0403(11) Uani 1 1 d .
C1 C 0.4378(2) 0.0835(5) 0.1655(4) 0.0497(15) Uani 1 1 d .
H1 H 0.4115 0.1333 0.1861 0.060 Uiso 1 1 calc R
C2 C 0.4208(3) -0.0202(5) 0.1667(4) 0.0620(18) Uani 1 1 d .
H2 H 0.3841 -0.0397 0.1871 0.074 Uiso 1 1 calc R
C3 C 0.4594(3) -0.0949(5) 0.1370(4) 0.0570(17) Uani 1 1 d .
H3 H 0.4492 -0.1658 0.1369 0.068 Uiso 1 1 calc R
C4 C 0.5136(2) -0.0629(4) 0.1073(3) 0.0431(14) Uani 1 1 d .
H4 H 0.5408 -0.1118 0.0876 0.052 Uiso 1 1 calc R
C5 C 0.5265(2) 0.0443(4) 0.1075(3) 0.0315(11) Uani 1 1 d .
C6 C 0.5821(2) 0.0868(4) 0.0760(3) 0.0301(11) Uani 1 1 d .
C7 C 0.64574(19) 0.1967(4) 0.0399(3) 0.0272(10) Uani 1 1 d .
C8 C 0.6836(2) 0.2868(4) 0.0219(3) 0.0266(10) Uani 1 1 d .
C9 C 0.7639(2) 0.3630(4) -0.0032(3) 0.0309(11) Uani 1 1 d .
H9 H 0.8034 0.3759 -0.0144 0.037 Uiso 1 1 calc R
C10 C 0.2589(3) 0.3886(5) -0.2005(4) 0.0576(17) Uani 1 1 d .
H10 H 0.2200 0.4100 -0.1943 0.069 Uiso 1 1 calc R
C11 C 0.2794(4) 0.3696(7) -0.2788(4) 0.083(2) Uani 1 1 d .
H11 H 0.2549 0.3774 -0.3247 0.099 Uiso 1 1 calc R
C12 C 0.3372(4) 0.3384(8) -0.2878(4) 0.088(3) Uani 1 1 d .
H12 H 0.3525 0.3255 -0.3403 0.106 Uiso 1 1 calc R
C13 C 0.3722(3) 0.3267(6) -0.2185(4) 0.068(2) Uani 1 1 d .
H13 H 0.4113 0.3060 -0.2236 0.082 Uiso 1 1 calc R
C14 C 0.3481(2) 0.3460(4) -0.1417(3) 0.0396(13) Uani 1 1 d .
C15 C 0.3810(2) 0.3366(4) -0.0633(3) 0.0313(11) Uani 1 1 d .
C16 C 0.39626(19) 0.3399(4) 0.0643(3) 0.0287(10) Uani 1 1 d .
C17 C 0.3942(2) 0.3499(4) 0.1538(3) 0.0315(11) Uani 1 1 d .
C18 C 0.3707(2) 0.3591(6) 0.2766(3) 0.0559(18) Uani 1 1 d .
H18 H 0.3487 0.3683 0.3246 0.067 Uiso 1 1 calc R

loop_
_atom_site_aniso_label
_atom_site_aniso_U_11
_atom_site_aniso_U_22
_atom_site_aniso_U_33
_atom_site_aniso_U_23
_atom_site_aniso_U_13
_atom_site_aniso_U_12
Fe1 0.0220(3) 0.0298(4) 0.0312(4) -0.0031(3) -0.0009(3) 0.0021(3)
Fe2 0.0248(4) 0.0203(4) 0.0453(4) 0.0024(3) -0.0088(3) -0.0022(3)
O1 0.035(2) 0.041(2) 0.057(2) 0.0133(19) -0.0019(17) 0.0009(17)
O2 0.034(2) 0.055(3) 0.050(2) -0.004(2) -0.0003(17) 0.0071(18)
O3 0.145(7) 0.152(7) 0.181(8) -0.020(6) 0.090(6) -0.046(5)
N1 0.026(2) 0.038(3) 0.042(3) 0.000(2) 0.0073(18) 0.0010(18)
N2 0.028(2) 0.020(2) 0.039(2) 0.0020(17) 0.0028(17) -0.0008(16)
N3 0.030(2) 0.026(2) 0.052(3) 0.000(2) 0.0098(19) -0.0025(18)
N4 0.029(2) 0.019(2) 0.051(3) 0.0021(19) 0.0134(19) 0.0006(17)
N5 0.025(2) 0.022(2) 0.043(2) 0.0025(18) 0.0077(18) 0.0029(17)
N6 0.025(2) 0.024(2) 0.040(2) 0.0004(18) 0.0065(17) -0.0040(17)
N7 0.028(2) 0.023(2) 0.036(2) -0.0011(17) 0.0039(17) -0.0002(17)
N8 0.039(2) 0.037(3) 0.039(2) 0.003(2) -0.0116(19) 0.001(2)
N9 0.0218(19) 0.027(2) 0.033(2) -0.0003(17) -0.0033(16) -0.0005(16)
N10 0.032(2) 0.042(3) 0.032(2) 0.0010(19) 0.0045(18) 0.0010(19)
N11 0.026(2) 0.039(3) 0.034(2) -0.0015(19) 0.0001(17) 0.0025(18)
N12 0.027(2) 0.093(4) 0.034(3) 0.006(3) 0.0022(19) 0.015(2)
N13 0.030(2) 0.038(2) 0.026(2) -0.0005(18) 0.0008(16) 0.0022(18)
N14 0.028(2) 0.064(3) 0.028(2) 0.002(2) -0.0008(17) 0.008(2)
C1 0.034(3) 0.046(3) 0.069(4) -0.003(3) 0.021(3) 0.001(3)
C2 0.045(4) 0.053(4) 0.088(5) -0.004(4) 0.027(3) -0.017(3)
C3 0.061(4) 0.042(4) 0.068(4) 0.002(3) 0.013(3) -0.018(3)
C4 0.041(3) 0.035(3) 0.054(3) -0.005(3) 0.009(3) -0.004(2)
C5 0.030(3) 0.028(3) 0.036(3) -0.001(2) 0.002(2) -0.002(2)
C6 0.026(2) 0.028(3) 0.037(3) -0.002(2) 0.003(2) -0.003(2)
C7 0.024(2) 0.023(2) 0.035(3) -0.003(2) 0.0016(19) 0.0010(19)
C8 0.026(2) 0.021(2) 0.032(3) 0.002(2) 0.0022(19) -0.0014(19)
C9 0.024(2) 0.025(3) 0.044(3) 0.000(2) 0.004(2) 0.002(2)
C10 0.060(4) 0.067(5) 0.046(4) 0.003(3) -0.022(3) 0.004(3)
C11 0.097(6) 0.109(7) 0.042(4) 0.000(4) -0.026(4) 0.006(5)
C12 0.090(6) 0.144(8) 0.031(4) -0.012(4) -0.009(4) 0.010(6)
C13 0.070(4) 0.102(6) 0.033(3) -0.008(4) -0.002(3) 0.013(4)
C14 0.050(3) 0.038(3) 0.031(3) 0.000(2) -0.009(2) -0.004(3)
C15 0.034(3) 0.030(3) 0.030(3) 0.000(2) 0.001(2) 0.001(2)
C16 0.023(2) 0.028(3) 0.035(3) 0.003(2) 0.000(2) -0.002(2)
C17 0.026(2) 0.038(3) 0.030(3) 0.001(2) -0.004(2) 0.002(2)
C18 0.033(3) 0.105(6) 0.030(3) 0.008(3) 0.001(2) 0.021(3)

loop_
_atom_type_symbol
_atom_type_description
_atom_type_scat_dispersion_real
_atom_type_scat_dispersion_imag
_atom_type_scat_source
C C 0.0033 0.0016 'International Tables Vol C Tables 4.2.6.8 and 6.1.1.4'
H H 0.0000 0.0000 'International Tables Vol C Tables 4.2.6.8 and 6.1.1.4'
N N 0.0061 0.0033 'International Tables Vol C Tables 4.2.6.8 and 6.1.1.4'
O O 0.0106 0.0060 'International Tables Vol C Tables 4.2.6.8 and 6.1.1.4'
Fe Fe 0.3463 0.8444 'International Tables Vol C Tables 4.2.6.8 and 6.1.1.4'

loop_
_geom_angle_atom_site_label_1
_geom_angle_atom_site_label_2
_geom_angle_atom_site_label_3
_geom_angle
_geom_angle_site_symmetry_1
_geom_angle_site_symmetry_3
N14 Fe1 N2 92.74(16) 3_655 .
N14 Fe1 N13 86.03(15) 3_655 .
N2 Fe1 N13 159.18(15) . .
N14 Fe1 O1 87.61(16) 3_655 .
N2 Fe1 O1 91.02(13) . .
N13 Fe1 O1 109.67(14) . .
N14 Fe1 N11 153.19(17) 3_655 .
N2 Fe1 N11 111.18(15) . .
N13 Fe1 N11 75.84(15) . .
O1 Fe1 N11 80.30(14) . .
N14 Fe1 N1 109.97(17) 3_655 .
N2 Fe1 N1 74.88(14) . .
N13 Fe1 N1 86.00(15) . .
O1 Fe1 N1 157.61(15) . .
N11 Fe1 N1 88.58(15) . .
O2 Fe2 N7 93.74(16) . 5_665
O2 Fe2 N9 99.44(15) . .
N7 Fe2 N9 95.92(15) 5_665 .
O2 Fe2 N4 91.61(16) . 4_455
N7 Fe2 N4 96.95(15) 5_665 4_455
N9 Fe2 N4 162.43(15) . 4_455
O2 Fe2 N5 90.56(16) . 4_455
N7 Fe2 N5 172.45(15) 5_665 4_455
N9 Fe2 N5 89.50(15) . 4_455
N4 Fe2 N5 76.69(14) 4_455 4_455
O2 Fe2 N8 173.51(15) . .
N7 Fe2 N8 90.60(15) 5_665 .
N9 Fe2 N8 75.29(15) . .
N4 Fe2 N8 92.64(16) 4_455 .
N5 Fe2 N8 85.67(16) 4_455 .
Fe1 O1 H1A 106.7 . .
Fe1 O1 H1B 119.2 . .
H1A O1 H1B 116.0 . .
Fe2 O2 H2A 109.5 . .
Fe2 O2 H2B 109.4 . .
H2A O2 H2B 109.5 . .
H3A O3 H3B 109.5 . .
C1 N1 C5 117.1(5) . .
C1 N1 Fe1 127.7(4) . .
C5 N1 Fe1 114.9(3) . .
C7 N2 C6 101.3(4) . .
C7 N2 Fe1 142.7(3) . .
C6 N2 Fe1 114.5(3) . .
C6 N3 N4 104.4(4) . .
C7 N4 N3 106.9(4) . .
C7 N4 Fe2 115.3(3) . 4
N3 N4 Fe2 137.5(3) . 4
C9 N5 C8 102.6(4) . .
C9 N5 Fe2 143.0(3) . 4
C8 N5 Fe2 114.4(3) . 4
C8 N6 N7 104.9(4) . .
C9 N7 N6 106.8(4) . .
C9 N7 Fe2 127.3(3) . 5_665
N6 N7 Fe2 125.9(3) . 5_665
C10 N8 C14 117.9(5) . .
C10 N8 Fe2 127.2(4) . .
C14 N8 Fe2 114.8(3) . .
C16 N9 C15 101.3(4) . .
C16 N9 Fe2 141.9(3) . .
C15 N9 Fe2 116.6(3) . .
C15 N10 N11 104.7(4) . .
C16 N11 N10 106.7(4) . .
C16 N11 Fe1 112.9(3) . .
N10 N11 Fe1 140.3(3) . .
C17 N12 C18 100.8(4) . .
C17 N13 N14 105.5(4) . .
C17 N13 Fe1 114.5(3) . .
N14 N13 Fe1 139.7(3) . .
C18 N14 N13 104.3(4) . .
C18 N14 Fe1 128.7(4) . 3_655
N13 N14 Fe1 125.9(3) . 3_655
N1 C1 C2 124.1(5) . .
N1 C1 H1 118.0 . .
C2 C1 H1 118.0 . .
C3 C2 C1 118.5(5) . .
C3 C2 H2 120.8 . .
C1 C2 H2 120.8 . .
C2 C3 C4 119.1(6) . .
C2 C3 H3 120.5 . .
C4 C3 H3 120.5 . .
C3 C4 C5 118.2(5) . .
C3 C4 H4 120.9 . .
C5 C4 H4 120.9 . .
N1 C5 C4 123.0(5) . .
N1 C5 C6 114.3(4) . .
C4 C5 C6 122.7(4) . .
N3 C6 N2 114.5(4) . .
N3 C6 C5 124.7(4) . .
N2 C6 C5 120.8(4) . .
N4 C7 N2 112.8(4) . .
N4 C7 C8 116.4(4) . .
N2 C7 C8 130.7(4) . .
N6 C8 N5 113.2(4) . .
N6 C8 C7 129.6(4) . .
N5 C8 C7 117.1(4) . .
N7 C9 N5 112.5(4) . .
N7 C9 H9 123.7 . .
N5 C9 H9 123.7 . .
N8 C10 C11 123.5(6) . .
N8 C10 H10 118.2 . .
C11 C10 H10 118.2 . .
C10 C11 C12 118.2(6) . .
C10 C11 H11 120.9 . .
C12 C11 H11 120.9 . .
C13 C12 C11 119.6(7) . .
C13 C12 H12 120.2 . .
C11 C12 H12 120.2 . .
C14 C13 C12 118.8(7) . .
C14 C13 H13 120.6 . .
C12 C13 H13 120.6 . .
N8 C14 C13 122.0(5) . .
N8 C14 C15 114.1(5) . .
C13 C14 C15 123.9(5) . .
N10 C15 N9 114.7(4) . .
N10 C15 C14 126.3(5) . .
N9 C15 C14 119.0(4) . .
N11 C16 N9 112.6(4) . .
N11 C16 C17 118.8(4) . .
N9 C16 C17 128.5(4) . .
N13 C17 N12 114.3(4) . .
N13 C17 C16 117.9(4) . .
N12 C17 C16 127.5(4) . .
N14 C18 N12 115.1(5) . .
N14 C18 H18 122.4 . .
N12 C18 H18 122.4 . .

loop_
_geom_bond_atom_site_label_1
_geom_bond_atom_site_label_2
_geom_bond_distance
_geom_bond_site_symmetry_2
Fe1 N14 2.146(4) 3_655
Fe1 N2 2.175(4) .
Fe1 N13 2.201(4) .
Fe1 O1 2.206(4) .
Fe1 N11 2.218(4) .
Fe1 N1 2.294(4) .
Fe2 O2 2.062(4) .
Fe2 N7 2.096(4) 5_665
Fe2 N9 2.123(4) .
Fe2 N4 2.157(4) 4_455
Fe2 N5 2.156(4) 4_455
Fe2 N8 2.262(5) .
O1 H1A 0.8501 .
O1 H1B 0.8500 .
O2 H2A 0.8499 .
O2 H2B 0.8500 .
O3 H3A 0.8501 .
O3 H3B 0.8500 .
N1 C1 1.329(6) .
N1 C5 1.339(6) .
N2 C7 1.343(6) .
N2 C6 1.359(6) .
N3 C6 1.329(6) .
N3 N4 1.368(5) .
N4 C7 1.342(6) .
N4 Fe2 2.157(4) 4
N5 C9 1.339(6) .
N5 C8 1.356(6) .
N5 Fe2 2.156(4) 4
N6 C8 1.323(6) .
N6 N7 1.379(5) .
N7 C9 1.323(6) .
N7 Fe2 2.096(4) 5_665
N8 C10 1.335(7) .
N8 C14 1.349(7) .
N9 C16 1.347(6) .
N9 C15 1.353(6) .
N10 C15 1.320(6) .
N10 N11 1.369(5) .
N11 C16 1.338(6) .
N12 C17 1.328(6) .
N12 C18 1.337(7) .
N13 C17 1.324(6) .
N13 N14 1.375(5) .
N14 C18 1.319(6) .
N14 Fe1 2.146(4) 3_655
C1 C2 1.372(8) .
C1 H1 0.9300 .
C2 C3 1.377(9) .
C2 H2 0.9300 .
C3 C4 1.381(8) .
C3 H3 0.9300 .
C4 C5 1.392(7) .
C4 H4 0.9300 .
C5 C6 1.464(6) .
C7 C8 1.461(6) .
C9 H9 0.9300 .
C10 C11 1.367(10) .
C10 H10 0.9300 .
C11 C12 1.379(11) .
C11 H11 0.9300 .
C12 C13 1.379(9) .
C12 H12 0.9300 .
C13 C14 1.376(8) .
C13 H13 0.9300 .
C14 C15 1.472(7) .
C16 C17 1.450(7) .
C18 H18 0.9300 .

loop_
_geom_hbond_atom_site_label_D
_geom_hbond_atom_site_label_H
_geom_hbond_atom_site_label_A
_geom_hbond_distance_DH
_geom_hbond_distance_HA
_geom_hbond_distance_DA
_geom_hbond_angle_DHA
_geom_hbond_site_symmetry_A
O3 H3B N10 0.85 2.03 2.792(8) 148.0 1_556
O1 H1B O1 0.85 2.77 3.417(6) 134.3 5_665
O2 H2B N12 0.85 1.87 2.715(6) 171.7 .
O1 H1A N6 0.85 1.99 2.795(5) 157.0 .
